data_1564204
loop_
_publ_author_name
'Beagan, Daniel M.'
'Cabelof, Alyssa C.'
'Pink, Maren'
'Carta, Veronica'
'Gao, Xinfeng'
'Caulton, Kenneth G.'

_publ_section_title
;
 Nickel-mediated N--N bond formation and N2O liberation via nitrogen
 oxyanion reduction
;
_journal_name_full 'Chemical Science'
_journal_paper_doi 10.1039/D1SC02846D
_journal_year 2021
_chemical_formula_moiety 'C11 H16 B N2 Ni O4'
_chemical_formula_sum 'C11 H16 B N2 Ni O4'
_chemical_formula_weight 309.78
_space_group_crystal_system monoclinic
_space_group_IT_number 14
_space_group_name_Hall '-P 2ybc'
_space_group_name_H-M_alt 'P 1 21/c 1'
_atom_sites_solution_hydrogens geom
_atom_sites_solution_primary direct
_atom_sites_solution_secondary difmap
_audit_creation_method SHELXL-2018/3
_audit_update_record
;
2021-05-11 deposited with the CCDC.	2021-07-13 downloaded from the CCDC.
;
_cell_angle_alpha 90
_cell_angle_beta 91.560(2)
_cell_angle_gamma 90
_cell_formula_units_Z 4
_cell_length_a 10.2092(5)
_cell_length_b 11.9426(6)
_cell_length_c 11.9808(5)
_cell_measurement_reflns_used 9722
_cell_measurement_temperature 123(2)
_cell_measurement_theta_max 28.64
_cell_measurement_theta_min 2.41
_cell_volume 1460.21(12)
_computing_cell_refinement 'SAINT V8.38A (BrukerNano, 2017)'
_computing_data_collection 'BIS v6.2.9 (BrukerNano, 2018)'
_computing_data_reduction 'SAINT V8.38A (BrukerNano, 2017)'
_computing_publication_material 'APEX3 v2018.1-0 (BrukerNano, 2018)'
_computing_structure_refinement 'SHELXL-2017/1 (Sheldrick, 2017)'
_computing_structure_solution 'XT, VERSION 2014/5'
_diffrn_ambient_temperature 123(2)
_diffrn_detector_area_resol_mean 7.3910
_diffrn_measured_fraction_theta_full 0.999
_diffrn_measured_fraction_theta_max 0.999
_diffrn_measurement_details '0.50 degree frames measured for 1.5 seconds each'
_diffrn_measurement_device_type 'Bruker D8 VENTURE'
_diffrn_measurement_method '\w and \f scans'
_diffrn_radiation_monochromator 'multilayer mirror'
_diffrn_radiation_type MoK\a
_diffrn_radiation_wavelength 0.71073
_diffrn_reflns_av_R_equivalents 0.0782
_diffrn_reflns_av_unetI/netI 0.0375
_diffrn_reflns_Laue_measured_fraction_full 0.999
_diffrn_reflns_Laue_measured_fraction_max 0.999
_diffrn_reflns_limit_h_max 14
_diffrn_reflns_limit_h_min -14
_diffrn_reflns_limit_k_max 16
_diffrn_reflns_limit_k_min -16
_diffrn_reflns_limit_l_max 16
_diffrn_reflns_limit_l_min -16
_diffrn_reflns_number 48522
_diffrn_reflns_point_group_measured_fraction_full 0.999
_diffrn_reflns_point_group_measured_fraction_max 0.999
_diffrn_reflns_theta_full 25.242
_diffrn_reflns_theta_max 30.060
_diffrn_reflns_theta_min 2.408
_diffrn_source 'microfocus sealed tube'
_diffrn_source_type 'Incoatec I\mS 3.0'
_exptl_absorpt_coefficient_mu 1.337
_exptl_absorpt_correction_T_max 0.7460
_exptl_absorpt_correction_T_min 0.6568
_exptl_absorpt_correction_type multi-scan
_exptl_absorpt_process_details 'SADABS, G. Sheldrick; 2018'
_exptl_crystal_colour blue
_exptl_crystal_density_diffrn 1.409
_exptl_crystal_description plate
_exptl_crystal_F_000 644
_exptl_crystal_size_max 0.230
_exptl_crystal_size_mid 0.180
_exptl_crystal_size_min 0.020
_refine_diff_density_max 0.650
_refine_diff_density_min -0.726
_refine_diff_density_rms 0.095
_refine_ls_extinction_method none
_refine_ls_goodness_of_fit_ref 1.040
_refine_ls_hydrogen_treatment constr
_refine_ls_matrix_type full
_refine_ls_number_parameters 176
_refine_ls_number_reflns 4277
_refine_ls_number_restraints 0
_refine_ls_restrained_S_all 1.040
_refine_ls_R_factor_all 0.0596
_refine_ls_R_factor_gt 0.0398
_refine_ls_shift/su_max 0.001
_refine_ls_shift/su_mean 0.000
_refine_ls_structure_factor_coef Fsqd
_refine_ls_weighting_details 'w=1/[\s^2^(Fo^2^)+(0.0334P)^2^+2.0731P] where P=(Fo^2^+2Fc^2^)/3'
_refine_ls_weighting_scheme calc
_refine_ls_wR_factor_gt 0.0858
_refine_ls_wR_factor_ref 0.0963
_reflns_Friedel_coverage 0.000
_reflns_number_gt 3269
_reflns_number_total 4277
_reflns_threshold_expression 'I > 2\s(I)'
_cod_data_source_file d1sc02846d3.cif
_cod_data_source_block 19181
_cod_original_sg_symbol_H-M 'P 21/c'
_cod_database_code 1564204
_shelx_shelxl_version_number 2018/3
_shelx_space_group_comment
;
The symmetry employed for this shelxl refinement is uniquely defined
by the following loop, which should always be used as a source of
symmetry information in preference to the above space-group names.
They are only intended as comments.
;
_shelx_estimated_absorpt_t_min 0.748
_shelx_estimated_absorpt_t_max 0.974

loop_
_space_group_symop_operation_xyz
'x, y, z'
'-x, y+1/2, -z+1/2'
'-x, -y, -z'
'x, -y-1/2, z-1/2'

loop_
_atom_site_label
_atom_site_type_symbol
_atom_site_fract_x
_atom_site_fract_y
_atom_site_fract_z
_atom_site_U_iso_or_equiv
_atom_site_adp_type
_atom_site_occupancy
_atom_site_site_symmetry_order
_atom_site_calc_flag
_atom_site_refinement_flags_posn
_atom_site_refinement_flags_adp
_atom_site_refinement_flags_occupancy
_atom_site_disorder_assembly
_atom_site_disorder_group
Ni1 Ni 0.91599(3) 0.55125(2) 0.40307(2) 0.01551(8) Uani 1 1 d . . . . .
O1 O 0.89727(15) 0.49313(12) 0.55801(13) 0.0179(3) Uani 1 1 d . . . . .
O2 O 0.80091(15) 0.39412(14) 0.70867(13) 0.0211(3) Uani 1 1 d . . . . .
O3 O 0.67034(15) 0.43687(13) 0.55500(13) 0.0190(3) Uani 1 1 d . . . . .
O4 O 0.77342(19) 0.56842(18) 0.20436(16) 0.0370(5) Uani 1 1 d . . . . .
N1 N 0.93641(18) 0.71305(14) 0.43978(16) 0.0171(4) Uani 1 1 d . . . . .
N2 N 0.83098(19) 0.53829(15) 0.28579(16) 0.0203(4) Uani 1 1 d . . . . .
B1 B 0.7948(2) 0.44453(19) 0.6037(2) 0.0166(4) Uani 1 1 d . . . . .
C1 C 0.9053(2) 0.79397(18) 0.3661(2) 0.0217(5) Uani 1 1 d . . . . .
H1 H 0.865662 0.772908 0.296536 0.026 Uiso 1 1 calc R U . . .
C2 C 0.9279(2) 0.90678(18) 0.38613(19) 0.0216(5) Uani 1 1 d . . . . .
H2 H 0.903777 0.961074 0.331382 0.026 Uiso 1 1 calc R U . . .
C3 C 0.9865(2) 0.93986(16) 0.48753(18) 0.0164(4) Uani 1 1 d . . . . .
C4 C 1.0177(2) 0.85568(17) 0.56409(19) 0.0190(4) Uani 1 1 d . . . . .
H4 H 1.056817 0.874020 0.634585 0.023 Uiso 1 1 calc R U . . .
C5 C 0.9915(2) 0.74548(18) 0.53712(19) 0.0192(4) Uani 1 1 d . . . . .
H5 H 1.013821 0.689491 0.590657 0.023 Uiso 1 1 calc R U . . .
C6 C 0.6797(2) 0.3315(2) 0.7190(2) 0.0226(5) Uani 1 1 d . . . . .
C7 C 0.5839(2) 0.39891(19) 0.64177(19) 0.0195(4) Uani 1 1 d . . . . .
C8 C 0.6422(3) 0.3264(3) 0.8401(2) 0.0382(7) Uani 1 1 d . . . . .
H8A H 0.703036 0.276918 0.881212 0.057 Uiso 1 1 calc R U . . .
H8B H 0.552850 0.297188 0.845049 0.057 Uiso 1 1 calc R U . . .
H8C H 0.646450 0.401670 0.872486 0.057 Uiso 1 1 calc R U . . .
C9 C 0.7063(3) 0.2140(2) 0.6755(3) 0.0319(6) Uani 1 1 d . . . . .
H9A H 0.723735 0.217551 0.595535 0.048 Uiso 1 1 calc R U . . .
H9B H 0.629627 0.166505 0.687304 0.048 Uiso 1 1 calc R U . . .
H9C H 0.782592 0.182378 0.715641 0.048 Uiso 1 1 calc R U . . .
C10 C 0.5301(3) 0.5030(2) 0.6982(2) 0.0316(6) Uani 1 1 d . . . . .
H10A H 0.602811 0.546754 0.730776 0.047 Uiso 1 1 calc R U . . .
H10B H 0.471021 0.480494 0.757339 0.047 Uiso 1 1 calc R U . . .
H10C H 0.481902 0.548607 0.642933 0.047 Uiso 1 1 calc R U . . .
C11 C 0.4729(2) 0.3304(2) 0.5903(2) 0.0272(5) Uani 1 1 d . . . . .
H11A H 0.415662 0.379140 0.544864 0.041 Uiso 1 1 calc R U . . .
H11B H 0.422324 0.296145 0.649735 0.041 Uiso 1 1 calc R U . . .
H11C H 0.509012 0.271538 0.543174 0.041 Uiso 1 1 calc R U . . .

loop_
_atom_site_aniso_label
_atom_site_aniso_U_11
_atom_site_aniso_U_22
_atom_site_aniso_U_33
_atom_site_aniso_U_23
_atom_site_aniso_U_13
_atom_site_aniso_U_12
Ni1 0.01943(14) 0.00876(12) 0.01828(15) -0.00034(10) -0.00039(10) -0.00146(10)
O1 0.0181(7) 0.0133(7) 0.0222(8) 0.0029(6) 0.0014(6) 0.0000(6)
O2 0.0202(8) 0.0247(8) 0.0182(8) 0.0056(6) -0.0007(6) -0.0041(6)
O3 0.0179(7) 0.0209(8) 0.0183(8) 0.0072(6) 0.0024(6) -0.0008(6)
O4 0.0332(10) 0.0516(13) 0.0258(10) 0.0085(9) -0.0079(8) -0.0053(9)
N1 0.0222(9) 0.0100(8) 0.0191(9) -0.0005(7) -0.0006(7) -0.0002(7)
N2 0.0221(9) 0.0158(9) 0.0230(10) -0.0035(7) -0.0002(7) -0.0045(7)
B1 0.0210(11) 0.0111(10) 0.0177(11) 0.0003(9) 0.0020(9) 0.0021(9)
C1 0.0320(12) 0.0121(9) 0.0207(11) -0.0003(8) -0.0047(9) -0.0008(8)
C2 0.0334(13) 0.0102(9) 0.0210(12) 0.0015(8) -0.0053(9) -0.0006(8)
C3 0.0208(10) 0.0101(9) 0.0184(10) -0.0008(8) 0.0016(8) 0.0001(8)
C4 0.0263(11) 0.0110(9) 0.0195(11) -0.0004(8) -0.0024(9) 0.0012(8)
C5 0.0285(11) 0.0110(9) 0.0178(11) 0.0014(8) -0.0042(9) 0.0007(8)
C6 0.0209(11) 0.0253(11) 0.0217(12) 0.0074(9) 0.0008(9) -0.0045(9)
C7 0.0184(10) 0.0209(10) 0.0193(11) 0.0030(9) 0.0036(8) -0.0005(8)
C8 0.0356(15) 0.0578(19) 0.0213(13) 0.0104(13) 0.0036(11) -0.0068(13)
C9 0.0307(13) 0.0187(11) 0.0464(17) 0.0113(11) 0.0023(12) -0.0026(10)
C10 0.0286(13) 0.0265(13) 0.0404(16) -0.0025(11) 0.0112(11) 0.0038(10)
C11 0.0229(12) 0.0305(13) 0.0281(13) 0.0035(10) 0.0012(10) -0.0044(10)

loop_
_atom_type_symbol
_atom_type_description
_atom_type_scat_dispersion_real
_atom_type_scat_dispersion_imag
_atom_type_scat_source
C C 0.0033 0.0016 'International Tables Vol C Tables 4.2.6.8 and 6.1.1.4'
H H 0.0000 0.0000 'International Tables Vol C Tables 4.2.6.8 and 6.1.1.4'
B B 0.0013 0.0007 'International Tables Vol C Tables 4.2.6.8 and 6.1.1.4'
N N 0.0061 0.0033 'International Tables Vol C Tables 4.2.6.8 and 6.1.1.4'
O O 0.0106 0.0060 'International Tables Vol C Tables 4.2.6.8 and 6.1.1.4'
Ni Ni 0.3393 1.1124 'International Tables Vol C Tables 4.2.6.8 and 6.1.1.4'

loop_
_geom_angle_atom_site_label_1
_geom_angle_atom_site_label_2
_geom_angle_atom_site_label_3
_geom_angle
_geom_angle_site_symmetry_1
_geom_angle_site_symmetry_3
_geom_angle_publ_flag
N2 Ni1 N1 109.32(8) . . ?
N2 Ni1 O1 134.65(8) . . ?
N1 Ni1 O1 98.28(7) . . ?
N2 Ni1 O1 130.34(8) . 3_766 ?
N1 Ni1 O1 96.38(7) . 3_766 ?
O1 Ni1 O1 78.92(7) . 3_766 ?
B1 O1 Ni1 129.22(15) . . ?
B1 O1 Ni1 122.63(14) . 3_766 ?
Ni1 O1 Ni1 101.08(7) . 3_766 ?
B1 O2 C6 106.36(17) . . ?
B1 O3 C7 106.64(17) . . ?
C5 N1 C1 116.85(19) . . ?
C5 N1 Ni1 120.82(15) . . ?
C1 N1 Ni1 122.15(15) . . ?
O4 N2 Ni1 156.83(18) . . ?
O1 B1 O3 125.3(2) . . ?
O1 B1 O2 123.0(2) . . ?
O3 B1 O2 111.68(19) . . ?
N1 C1 C2 123.4(2) . . ?
N1 C1 H1 118.3 . . ?
C2 C1 H1 118.3 . . ?
C1 C2 C3 119.4(2) . . ?
C1 C2 H2 120.3 . . ?
C3 C2 H2 120.3 . . ?
C4 C3 C2 116.98(19) . . ?
C4 C3 C3 121.7(2) . 3_776 ?
C2 C3 C3 121.3(2) . 3_776 ?
C5 C4 C3 119.7(2) . . ?
C5 C4 H4 120.2 . . ?
C3 C4 H4 120.2 . . ?
N1 C5 C4 123.7(2) . . ?
N1 C5 H5 118.2 . . ?
C4 C5 H5 118.2 . . ?
O2 C6 C8 109.9(2) . . ?
O2 C6 C9 106.55(19) . . ?
C8 C6 C9 110.1(2) . . ?
O2 C6 C7 101.91(17) . . ?
C8 C6 C7 114.9(2) . . ?
C9 C6 C7 112.9(2) . . ?
O3 C7 C11 109.84(19) . . ?
O3 C7 C10 107.22(19) . . ?
C11 C7 C10 110.3(2) . . ?
O3 C7 C6 101.69(17) . . ?
C11 C7 C6 114.48(19) . . ?
C10 C7 C6 112.8(2) . . ?
C6 C8 H8A 109.5 . . ?
C6 C8 H8B 109.5 . . ?
H8A C8 H8B 109.5 . . ?
C6 C8 H8C 109.5 . . ?
H8A C8 H8C 109.5 . . ?
H8B C8 H8C 109.5 . . ?
C6 C9 H9A 109.5 . . ?
C6 C9 H9B 109.5 . . ?
H9A C9 H9B 109.5 . . ?
C6 C9 H9C 109.5 . . ?
H9A C9 H9C 109.5 . . ?
H9B C9 H9C 109.5 . . ?
C7 C10 H10A 109.5 . . ?
C7 C10 H10B 109.5 . . ?
H10A C10 H10B 109.5 . . ?
C7 C10 H10C 109.5 . . ?
H10A C10 H10C 109.5 . . ?
H10B C10 H10C 109.5 . . ?
C7 C11 H11A 109.5 . . ?
C7 C11 H11B 109.5 . . ?
H11A C11 H11B 109.5 . . ?
C7 C11 H11C 109.5 . . ?
H11A C11 H11C 109.5 . . ?
H11B C11 H11C 109.5 . . ?

loop_
_geom_bond_atom_site_label_1
_geom_bond_atom_site_label_2
_geom_bond_distance
_geom_bond_site_symmetry_2
_geom_bond_publ_flag
Ni1 N2 1.6386(19) . ?
Ni1 N1 1.9914(17) . ?
Ni1 O1 1.9960(16) . ?
Ni1 O1 2.0210(15) 3_766 ?
O1 B1 1.328(3) . ?
O2 B1 1.394(3) . ?
O2 C6 1.454(3) . ?
O3 B1 1.387(3) . ?
O3 C7 1.454(3) . ?
O4 N2 1.181(3) . ?
N1 C5 1.338(3) . ?
N1 C1 1.342(3) . ?
C1 C2 1.387(3) . ?
C1 H1 0.9500 . ?
C2 C3 1.397(3) . ?
C2 H2 0.9500 . ?
C3 C4 1.392(3) . ?
C3 C3 1.491(4) 3_776 ?
C4 C5 1.379(3) . ?
C4 H4 0.9500 . ?
C5 H5 0.9500 . ?
C6 C8 1.512(3) . ?
C6 C9 1.524(4) . ?
C6 C7 1.553(3) . ?
C7 C11 1.515(3) . ?
C7 C10 1.525(3) . ?
C8 H8A 0.9800 . ?
C8 H8B 0.9800 . ?
C8 H8C 0.9800 . ?
C9 H9A 0.9800 . ?
C9 H9B 0.9800 . ?
C9 H9C 0.9800 . ?
C10 H10A 0.9800 . ?
C10 H10B 0.9800 . ?
C10 H10C 0.9800 . ?
C11 H11A 0.9800 . ?
C11 H11B 0.9800 . ?
C11 H11C 0.9800 . ?

loop_
_geom_hbond_atom_site_label_D
_geom_hbond_atom_site_label_H
_geom_hbond_atom_site_label_A
_geom_hbond_distance_DH
_geom_hbond_distance_HA
_geom_hbond_distance_DA
_geom_hbond_angle_DHA
_geom_hbond_site_symmetry_A
_geom_hbond_publ_flag
C2 H2 O2 0.95 2.48 3.421(3) 168.9 4_575 yes
C4 H4 O2 0.95 2.35 3.283(3) 165.4 2_756 yes
C5 H5 O1 0.95 2.65 3.176(3) 115.1 . yes
C10 H10B O4 0.98 2.62 3.448(3) 142.8 3_666 yes
C11 H11A O3 0.98 2.64 3.572(3) 158.8 3_666 yes

loop_
_geom_torsion_atom_site_label_1
_geom_torsion_atom_site_label_2
_geom_torsion_atom_site_label_3
_geom_torsion_atom_site_label_4
_geom_torsion
_geom_torsion_site_symmetry_1
_geom_torsion_site_symmetry_2
_geom_torsion_site_symmetry_3
_geom_torsion_site_symmetry_4
_geom_torsion_publ_flag
N1 Ni1 N2 O4 3.2(5) . . . . ?
O1 Ni1 N2 O4 127.4(5) . . . . ?
O1 Ni1 N2 O4 -113.6(5) 3_766 . . . ?
Ni1 O1 B1 O3 -8.9(3) . . . . ?
Ni1 O1 B1 O3 -153.66(17) 3_766 . . . ?
Ni1 O1 B1 O2 170.98(15) . . . . ?
Ni1 O1 B1 O2 26.2(3) 3_766 . . . ?
C7 O3 B1 O1 -168.5(2) . . . . ?
C7 O3 B1 O2 11.6(2) . . . . ?
C6 O2 B1 O1 -168.5(2) . . . . ?
C6 O2 B1 O3 11.4(2) . . . . ?
C5 N1 C1 C2 0.3(4) . . . . ?
Ni1 N1 C1 C2 -174.80(19) . . . . ?
N1 C1 C2 C3 0.3(4) . . . . ?
C1 C2 C3 C4 -0.8(3) . . . . ?
C1 C2 C3 C3 179.7(3) . . . 3_776 ?
C2 C3 C4 C5 0.7(3) . . . . ?
C3 C3 C4 C5 -179.7(3) 3_776 . . . ?
C1 N1 C5 C4 -0.4(3) . . . . ?
Ni1 N1 C5 C4 174.81(18) . . . . ?
C3 C4 C5 N1 -0.1(4) . . . . ?
B1 O2 C6 C8 -149.9(2) . . . . ?
B1 O2 C6 C9 90.8(2) . . . . ?
B1 O2 C6 C7 -27.7(2) . . . . ?
B1 O3 C7 C11 -149.44(19) . . . . ?
B1 O3 C7 C10 90.7(2) . . . . ?
B1 O3 C7 C6 -27.8(2) . . . . ?
O2 C6 C7 O3 33.7(2) . . . . ?
C8 C6 C7 O3 152.5(2) . . . . ?
C9 C6 C7 O3 -80.2(2) . . . . ?
O2 C6 C7 C11 152.0(2) . . . . ?
C8 C6 C7 C11 -89.2(3) . . . . ?
C9 C6 C7 C11 38.1(3) . . . . ?
O2 C6 C7 C10 -80.8(2) . . . . ?
C8 C6 C7 C10 38.0(3) . . . . ?
C9 C6 C7 C10 165.3(2) . . . . ?
